data_7719977
loop_
_publ_author_name
'Kumawat, Manoj Kumar'
'Mathur, Shobhit'
'Rathnam, Sharan Shanmuga Vuppaladadium'
'Jangra, Jitender'
'Roy, Anindya'
'Maji, Somnath'

_publ_section_title
;
 Comprehensive Design, Synthesis of Methyl Substituted Benzimidazole-based
 Mononuclear Copper(II) Complexes and Evaluation of DNA Cleavage and
 ROS-induced Apoptosis
;
_journal_name_full 'Dalton Transactions'
_journal_paper_doi 10.1039/D5DT02281A
_journal_year 2026
_chemical_formula_moiety 'C28 H27.8 Cu N7 O0.4, 2(Cl O4), C2 H3 N'
_chemical_formula_sum 'C30 H30.8 Cl2 Cu N8 O8.4'
_chemical_formula_weight 772.26
_chemical_name_systematic SNM_MKK_EXP30
_space_group_crystal_system triclinic
_space_group_IT_number 2
_space_group_name_Hall '-P 1'
_space_group_name_H-M_alt 'P -1'
_atom_sites_solution_hydrogens mixed
_atom_sites_solution_primary iterative
_audit_creation_date 2025-11-01
_audit_creation_method
;
Olex2 1.5
(compiled 2025.07.13 svn.rb7424aed for OlexSys, GUI svn.r7314)
;
_audit_update_record
;
2025-11-19 deposited with the CCDC.	2025-12-04 downloaded from the CCDC.
;
_cell_angle_alpha 95.205(3)
_cell_angle_beta 115.840(3)
_cell_angle_gamma 111.233(3)
_cell_formula_units_Z 2
_cell_length_a 12.3764(10)
_cell_length_b 12.7856(12)
_cell_length_c 13.4518(12)
_cell_measurement_reflns_used 9507
_cell_measurement_temperature 298
_cell_measurement_theta_max 26.80
_cell_measurement_theta_min 2.86
_cell_volume 1705.5(3)
_computing_cell_refinement 'SAINT V8.40B (?, 2016)'
_computing_data_reduction 'SAINT V8.40B (?, 2016)'
_computing_molecular_graphics 'Olex2 1.5 (Dolomanov et al., 2009)'
_computing_publication_material 'Olex2 1.5 (Dolomanov et al., 2009)'
_computing_structure_refinement 'SHELXL 2019/3 (Sheldrick, 2015)'
_computing_structure_solution 'olex2.solve 1.5 (Bourhis et al., 2015)'
_diffrn_ambient_temperature 298
_diffrn_measured_fraction_theta_full 0.997
_diffrn_measured_fraction_theta_max 0.996
_diffrn_measurement_device_type 'Bruker APEX-II CCD'
_diffrn_measurement_method '\f and \w scans'
_diffrn_radiation_type MoK\a
_diffrn_radiation_wavelength 0.71073
_diffrn_reflns_av_R_equivalents 0.0549
_diffrn_reflns_av_unetI/netI 0.0370
_diffrn_reflns_Laue_measured_fraction_full 0.997
_diffrn_reflns_Laue_measured_fraction_max 0.996
_diffrn_reflns_limit_h_max 15
_diffrn_reflns_limit_h_min -15
_diffrn_reflns_limit_k_max 16
_diffrn_reflns_limit_k_min -16
_diffrn_reflns_limit_l_max 17
_diffrn_reflns_limit_l_min -17
_diffrn_reflns_number 41144
_diffrn_reflns_point_group_measured_fraction_full 0.997
_diffrn_reflns_point_group_measured_fraction_max 0.996
_diffrn_reflns_theta_full 25.242
_diffrn_reflns_theta_max 27.160
_diffrn_reflns_theta_min 1.910
_exptl_absorpt_coefficient_mu 0.860
_exptl_absorpt_correction_T_max 0.7455
_exptl_absorpt_correction_T_min 0.5634
_exptl_absorpt_correction_type numerical
_exptl_absorpt_process_details
;
SADABS-2016/2 (Bruker,2016/2) was used for absorption correction.
wR2(int) was 0.0956 before and 0.0697 after correction.
The Ratio of minimum to maximum transmission is 0.7557.
The \l/2 correction factor is Not present.
;
_exptl_crystal_colour 'clear light blue'
_exptl_crystal_colour_lustre clear
_exptl_crystal_colour_modifier light
_exptl_crystal_colour_primary blue
_exptl_crystal_density_diffrn 1.504
_exptl_crystal_description plate
_exptl_crystal_F_000 794
_exptl_crystal_size_max 0.15
_exptl_crystal_size_mid 0.08
_exptl_crystal_size_min 0.06
_refine_diff_density_max 0.485
_refine_diff_density_min -0.339
_refine_diff_density_rms 0.052
_refine_ls_extinction_method none
_refine_ls_goodness_of_fit_ref 1.028
_refine_ls_hydrogen_treatment constr
_refine_ls_matrix_type full
_refine_ls_number_parameters 529
_refine_ls_number_reflns 7551
_refine_ls_number_restraints 144
_refine_ls_restrained_S_all 1.039
_refine_ls_R_factor_all 0.0503
_refine_ls_R_factor_gt 0.0406
_refine_ls_shift/su_max 0.001
_refine_ls_shift/su_mean 0.000
_refine_ls_structure_factor_coef Fsqd
_refine_ls_weighting_details 'w=1/[\s^2^(Fo^2^)+(0.0627P)^2^+0.7282P] where P=(Fo^2^+2Fc^2^)/3'
_refine_ls_weighting_scheme calc
_refine_ls_wR_factor_gt 0.1118
_refine_ls_wR_factor_ref 0.1191
_reflns_Friedel_coverage 0.000
_reflns_number_gt 6334
_reflns_number_total 7551
_reflns_threshold_expression 'I > 2\s(I)'
_cod_data_source_file d5dt02281a2.cif
_cod_data_source_block mo_snm_mkk_exp32_0m_a
_cod_original_formula_sum 'C30 H30.80 Cl2 Cu N8 O8.40'
_cod_database_code 7719977
_shelx_shelxl_version_number 2019/3
_shelx_space_group_comment
;
The symmetry employed for this shelxl refinement is uniquely defined
by the following loop, which should always be used as a source of
symmetry information in preference to the above space-group names.
They are only intended as comments.
;
_shelx_estimated_absorpt_t_max 0.950
_shelx_estimated_absorpt_t_min 0.882
_olex2_refinement_description
;
1. Fixed Uiso
 At 1.2 times of:
  All C(H) groups, All C(H,H) groups, All N(H) groups
 At 1.5 times of:
  All C(H,H,H) groups, All O(H,H) groups
2. Restrained distances
 N9-C1A
 1.14 with sigma of 0.02
 C1A-N9
 1.137 with sigma of 0.01
 C1A-C1B
 1.456 with sigma of 0.01
 C1B-N9
 2.593 with sigma of 0.02
 N8-C1C
 1.14 with sigma of 0.02
 C1C-N8
 1.137 with sigma of 0.01
 C1C-C1D
 1.456 with sigma of 0.01
 C1D-N8
 2.593 with sigma of 0.02
 N9-C1B
 2.59 with sigma of 0.04
 N8-C1D
 2.59 with sigma of 0.04
 Cl1-O4 \\sim Cl1A-O4A
 with sigma of 0.02
 Cl1-O3 \\sim Cl1A-O3A
 with sigma of 0.02
 Cl1-O1 \\sim Cl1A-O1A
 with sigma of 0.04
 Cl1-O2 \\sim Cl1A-O2A
 with sigma of 0.04
 O1-O4 \\sim O1A-O4A
 with sigma of 0.04
 O1-O3 \\sim O1A-O3A
 with sigma of 0.04
 O1-O2 \\sim O1A-O2A
 with sigma of 0.04
 O4-O3 \\sim O4A-O3A
 with sigma of 0.04
 O4-O2 \\sim O4A-O2A
 with sigma of 0.04
 O3-O2 \\sim O3A-O2A
 with sigma of 0.04
3. Uiso/Uaniso restraints and constraints
N9 \\sim C1A \\sim C1B: within 2A with sigma of 0.04 and sigma for terminal
atoms of 0.08 within 2A
N8 \\sim C1C \\sim C1D: within 2A with sigma of 0.04 and sigma for terminal
atoms of 0.08 within 2A
Uanis(Cl1A) \\sim Ueq, Uanis(Cl1) \\sim Ueq: with sigma of 0.005 and sigma for
terminal atoms of 0.01
Uanis(N9) \\sim Ueq, Uanis(C1A) \\sim Ueq, Uanis(C1B) \\sim Ueq: with sigma of
0.005 and sigma for terminal atoms of 0.01
4. Rigid body (RIGU) restrains
 Cl1, O1, O4, O3, O2
 with sigma for 1-2 distances of 0.005 and sigma for 1-3 distances of 0.005
 Cl1A, O3A, O1A, O4A, O2A
 with sigma for 1-2 distances of 0.005 and sigma for 1-3 distances of 0.005
 N8, C1C, C1D
 with sigma for 1-2 distances of 0.004 and sigma for 1-3 distances of 0.004
 N9, C1A, C1B
 with sigma for 1-2 distances of 0.001 and sigma for 1-3 distances of 0.001
 C1D, N8, C1C
 with sigma for 1-2 distances of 0.001 and sigma for 1-3 distances of 0.001
5. Others
 Sof(O3A)=Sof(Cl1A)=Sof(O1A)=Sof(O4A)=Sof(O2A)=1-FVAR(1)
 Sof(Cl1)=Sof(O1)=Sof(O4)=Sof(O3)=Sof(O2)=FVAR(1)
 Fixed Sof: O8(0.4) H8A(0.4) H8B(0.4) N9(0.6) C1A(0.6) C1B(0.6) H1BA(0.6)
 H1BB(0.6) H1BC(0.6) N8(0.4) C1C(0.4) C1D(0.4) H1DA(0.4) H1DB(0.4) H1DC(0.4)
6.a Rotating group:
 O8(H8A,H8B)
6.b Ternary CH refined with riding coordinates:
 N1(H1)
6.c Secondary CH2 refined with riding coordinates:
 C1(H1A,H1B), C9(H9A,H9B)
6.d Aromatic/amide H refined with riding coordinates:
 C7(H7), C25(H25), C28(H28), C26(H26), C22(H22), C27(H27), C19(H19), C15(H15),
 C5(H5), C4(H4), C21(H21), C12(H12), C20(H20), C6(H6), C13(H13), C14(H14)
6.e Idealised Me refined as rotating group:
 C17(H17A,H17B,H17C), C18(H18A,H18B,H18C), C1B(H1BA,H1BB,H1BC), C1D(H1DA,H1DB,
 H1DC)
;
_olex2_submission_original_sample_id SNM_MKK_EXP30
_olex2_submission_special_instructions 'No special instructions were received'

loop_
_space_group_symop_operation_xyz
'x, y, z'
'-x, -y, -z'

loop_
_atom_site_label
_atom_site_type_symbol
_atom_site_fract_x
_atom_site_fract_y
_atom_site_fract_z
_atom_site_U_iso_or_equiv
_atom_site_adp_type
_atom_site_occupancy
_atom_site_site_symmetry_order
_atom_site_calc_flag
_atom_site_refinement_flags_posn
_atom_site_refinement_flags_adp
_atom_site_refinement_flags_occupancy
_atom_site_disorder_assembly
_atom_site_disorder_group
Cu1 Cu 0.51112(2) 0.23027(2) 0.67545(2) 0.03854(10) Uani 1 1 d . . . . .
Cl2 Cl 0.76868(6) 0.45579(5) 1.20058(5) 0.04902(15) Uani 1 1 d . . . . .
Cl1 Cl 0.7734(6) 0.6861(6) 0.7783(5) 0.0719(13) Uani 0.548(10) 1 d D U P A 1
N5 N 0.70556(17) 0.28619(16) 0.79369(15) 0.0405(4) Uani 1 1 d . . . . .
N2 N 0.32065(17) 0.18110(16) 0.55345(15) 0.0412(4) Uani 1 1 d . . . . .
N3 N 0.44695(17) 0.19088(16) 0.78595(16) 0.0410(4) Uani 1 1 d . . . . .
N4 N 0.59157(18) 0.27193(16) 0.57467(15) 0.0412(4) Uani 1 1 d . . . . .
N1 N 0.48538(19) 0.39687(16) 0.72086(17) 0.0465(4) Uani 1 1 d . . . . .
H1 H 0.565705 0.467843 0.739821 0.056 Uiso 1 1 calc R U . . .
N6 N 0.14495(19) 0.21779(19) 0.47175(17) 0.0498(5) Uani 1 1 d . . . . .
N7 N 0.3796(2) 0.2353(2) 0.90410(17) 0.0533(5) Uani 1 1 d . . . . .
C23 C 0.7266(2) 0.31761(19) 0.63022(19) 0.0419(5) Uani 1 1 d . . . . .
O5 O 0.6535(2) 0.3963(2) 1.2102(2) 0.0833(7) Uani 1 1 d . . . . .
C24 C 0.7904(2) 0.32285(19) 0.75335(19) 0.0405(4) Uani 1 1 d . . . . .
C2 C 0.2778(2) 0.2625(2) 0.54635(19) 0.0429(5) Uani 1 1 d . . . . .
C8 C 0.2084(2) 0.0751(2) 0.48091(18) 0.0427(5) Uani 1 1 d . . . . .
C10 C 0.4312(2) 0.2723(2) 0.83658(18) 0.0440(5) Uani 1 1 d . . . . .
C16 C 0.4015(2) 0.0918(2) 0.8202(2) 0.0484(5) Uani 1 1 d . . . . .
O9 O 0.8377(3) 0.5733(2) 1.2703(3) 0.1163(11) Uani 1 1 d . . . . .
C7 C 0.1935(3) -0.0389(2) 0.4599(2) 0.0561(6) Uani 1 1 d . . . . .
H7 H 0.266461 -0.055281 0.494699 0.067 Uiso 1 1 calc R U . . .
C3 C 0.0978(2) 0.0984(2) 0.4284(2) 0.0506(6) Uani 1 1 d . . . . .
C11 C 0.3605(2) 0.1214(3) 0.8955(2) 0.0575(7) Uani 1 1 d . . . . .
C25 C 0.9266(2) 0.3612(2) 0.8238(2) 0.0561(6) Uani 1 1 d . . . . .
H25 H 0.984031 0.385438 0.794394 0.067 Uiso 1 1 calc R U . . .
C1 C 0.3689(3) 0.3879(2) 0.6161(2) 0.0538(6) Uani 1 1 d . . . . .
H1A H 0.399057 0.431601 0.570409 0.065 Uiso 1 1 calc R U . . .
H1B H 0.320694 0.421814 0.637553 0.065 Uiso 1 1 calc R U . . .
C28 C 0.7555(2) 0.2894(2) 0.9054(2) 0.0514(6) Uani 1 1 d . . . . .
H28 H 0.696756 0.264955 0.933485 0.062 Uiso 1 1 calc R U . . .
C26 C 0.9766(3) 0.3631(3) 0.9379(2) 0.0630(7) Uani 1 1 d . . . . .
H26 H 1.068098 0.388225 0.986161 0.076 Uiso 1 1 calc R U . . .
C9 C 0.4698(3) 0.3929(2) 0.8218(2) 0.0555(6) Uani 1 1 d . . . . .
H9A H 0.401333 0.416969 0.814024 0.067 Uiso 1 1 calc R U . . .
H9B H 0.553589 0.447970 0.890353 0.067 Uiso 1 1 calc R U . . .
C22 C 0.7974(3) 0.3561(3) 0.5743(2) 0.0596(7) Uani 1 1 d . . . . .
H22 H 0.890609 0.388700 0.614148 0.072 Uiso 1 1 calc R U . . .
O6 O 0.7296(4) 0.4578(4) 1.0867(2) 0.1328(13) Uani 1 1 d . . . . .
C27 C 0.8905(3) 0.3276(3) 0.9800(2) 0.0597(6) Uani 1 1 d . . . . .
H27 H 0.922633 0.329327 1.057100 0.072 Uiso 1 1 calc R U . . .
C19 C 0.5256(3) 0.2631(3) 0.4622(2) 0.0557(6) Uani 1 1 d . . . . .
H19 H 0.432450 0.231516 0.423570 0.067 Uiso 1 1 calc R U . . .
O7 O 0.8553(3) 0.4043(3) 1.2358(4) 0.1384(15) Uani 1 1 d . . . . .
C15 C 0.3915(3) -0.0187(2) 0.7896(3) 0.0682(8) Uani 1 1 d . . . . .
H15 H 0.420058 -0.037818 0.740149 0.082 Uiso 1 1 calc R U . . .
C5 C -0.0437(3) -0.1021(3) 0.3333(3) 0.0784(9) Uani 1 1 d . . . . .
H5 H -0.128591 -0.163832 0.283406 0.094 Uiso 1 1 calc R U . . .
C4 C -0.0305(3) 0.0093(3) 0.3530(2) 0.0694(8) Uani 1 1 d . . . . .
H4 H -0.103936 0.024993 0.317584 0.083 Uiso 1 1 calc R U . . .
C21 C 0.7269(3) 0.3454(3) 0.4578(3) 0.0717(8) Uani 1 1 d . . . . .
H21 H 0.772203 0.369570 0.417962 0.086 Uiso 1 1 calc R U . . .
C12 C 0.3073(3) 0.0391(4) 0.9434(3) 0.0900(12) Uani 1 1 d . . . . .
H12 H 0.281085 0.058248 0.994775 0.108 Uiso 1 1 calc R U . . .
C17 C 0.0653(3) 0.2830(3) 0.4378(3) 0.0734(8) Uani 1 1 d . . . . .
H17A H 0.079126 0.330490 0.505701 0.110 Uiso 1 1 calc R U . . .
H17B H -0.028076 0.228636 0.390071 0.110 Uiso 1 1 calc R U . . .
H17C H 0.092787 0.332447 0.395292 0.110 Uiso 1 1 calc R U . . .
C20 C 0.5904(3) 0.2990(3) 0.4022(3) 0.0702(8) Uani 1 1 d . . . . .
H20 H 0.541694 0.291785 0.324147 0.084 Uiso 1 1 calc R U . . .
C6 C 0.0651(3) -0.1271(3) 0.3850(3) 0.0707(8) Uani 1 1 d . . . . .
H6 H 0.051239 -0.204600 0.368802 0.085 Uiso 1 1 calc R U . . .
C18 C 0.3493(3) 0.3021(4) 0.9740(3) 0.0796(10) Uani 1 1 d . . . . .
H18A H 0.396960 0.303945 1.053227 0.119 Uiso 1 1 calc R U . . .
H18B H 0.254540 0.265326 0.945865 0.119 Uiso 1 1 calc R U . . .
H18C H 0.376637 0.380938 0.968724 0.119 Uiso 1 1 calc R U . . .
O1 O 0.7555(6) 0.5995(7) 0.8331(6) 0.136(5) Uani 0.548(10) 1 d D . P A 1
C13 C 0.2953(4) -0.0707(4) 0.9113(4) 0.1104(17) Uani 1 1 d . . . . .
H13 H 0.258279 -0.127868 0.940476 0.133 Uiso 1 1 calc R U . . .
O4 O 0.6991(14) 0.6474(18) 0.6594(8) 0.228(9) Uani 0.548(10) 1 d D . P A 1
O3 O 0.9049(5) 0.7438(9) 0.8160(8) 0.146(4) Uani 0.548(10) 1 d D . P A 1
C14 C 0.3365(4) -0.0999(3) 0.8369(4) 0.0976(13) Uani 1 1 d . . . . .
H14 H 0.327059 -0.175678 0.818061 0.117 Uiso 1 1 calc R U . . .
O2 O 0.7213(9) 0.7587(9) 0.7996(8) 0.161(4) Uani 0.548(10) 1 d D . P A 1
O3A O 0.8354(17) 0.5983(14) 0.7727(9) 0.209(8) Uani 0.452(10) 1 d D . P A 2
Cl1A Cl 0.7683(6) 0.6609(7) 0.7573(6) 0.0623(11) Uani 0.452(10) 1 d D U P A 2
O1A O 0.7161(14) 0.6554(13) 0.8289(11) 0.207(8) Uani 0.452(10) 1 d D . P A 2
O4A O 0.6706(13) 0.5961(10) 0.6486(8) 0.123(4) Uani 0.452(10) 1 d D . P A 2
O2A O 0.842(2) 0.7680(7) 0.7596(16) 0.262(11) Uani 0.452(10) 1 d D . P A 2
O8 O 0.5061(6) 0.0316(5) 0.6057(6) 0.0759(15) Uani 0.4 1 d . . P B 1
H8A H 0.503608 0.025837 0.541145 0.114 Uiso 0.4 1 d R U P B 1
H8B H 0.433035 -0.024802 0.590845 0.114 Uiso 0.4 1 d R U P B 1
N9 N 0.5882(9) 0.0183(6) 0.6540(8) 0.123(2) Uani 0.6 1 d D U P C 2
C1A C 0.6839(10) 0.0220(8) 0.7227(8) 0.104(2) Uani 0.6 1 d D U P C 2
C1B C 0.8071(14) 0.0255(19) 0.8101(13) 0.128(4) Uani 0.6 1 d D U P C 2
H1BA H 0.881188 0.077770 0.804299 0.192 Uiso 0.6 1 calc R U P C 2
H1BB H 0.801577 -0.051916 0.798881 0.192 Uiso 0.6 1 calc R U P C 2
H1BC H 0.820496 0.052948 0.885349 0.192 Uiso 0.6 1 calc R U P C 2
N8 N 0.7271(10) 0.0126(11) 0.7823(9) 0.104(3) Uani 0.4 1 d D U P D 1
C1C C 0.8344(13) 0.027(2) 0.8386(16) 0.096(4) Uani 0.4 1 d D U P D 1
C1D C 0.9661(10) 0.0412(13) 0.9140(11) 0.135(5) Uani 0.4 1 d D U P D 1
H1DA H 1.023947 0.078060 0.884968 0.202 Uiso 0.4 1 calc R U P D 1
H1DB H 0.963028 -0.034315 0.918170 0.202 Uiso 0.4 1 calc R U P D 1
H1DC H 0.999977 0.089465 0.989824 0.202 Uiso 0.4 1 calc R U P D 1

loop_
_atom_site_aniso_label
_atom_site_aniso_U_11
_atom_site_aniso_U_22
_atom_site_aniso_U_33
_atom_site_aniso_U_23
_atom_site_aniso_U_13
_atom_site_aniso_U_12
Cu1 0.02854(14) 0.04435(16) 0.03756(15) 0.01334(11) 0.01546(11) 0.01249(11)
Cl2 0.0442(3) 0.0532(3) 0.0508(3) 0.0164(2) 0.0276(3) 0.0182(2)
Cl1 0.0664(14) 0.071(2) 0.0619(17) 0.0298(15) 0.0245(11) 0.0221(12)
N5 0.0336(9) 0.0428(10) 0.0382(9) 0.0122(7) 0.0160(7) 0.0130(8)
N2 0.0324(9) 0.0431(10) 0.0411(9) 0.0105(8) 0.0155(8) 0.0141(8)
N3 0.0330(9) 0.0411(9) 0.0443(10) 0.0151(8) 0.0192(8) 0.0118(7)
N4 0.0358(9) 0.0463(10) 0.0393(9) 0.0160(8) 0.0178(8) 0.0170(8)
N1 0.0401(10) 0.0346(9) 0.0515(11) 0.0106(8) 0.0183(9) 0.0101(8)
N6 0.0401(10) 0.0656(13) 0.0427(10) 0.0175(9) 0.0166(8) 0.0280(10)
N7 0.0417(10) 0.0749(15) 0.0374(10) 0.0130(9) 0.0197(8) 0.0214(10)
C23 0.0374(11) 0.0436(11) 0.0460(11) 0.0177(9) 0.0221(9) 0.0173(9)
O5 0.0562(12) 0.0961(16) 0.1017(17) 0.0447(14) 0.0503(12) 0.0216(11)
C24 0.0328(10) 0.0392(11) 0.0433(11) 0.0124(9) 0.0171(9) 0.0127(9)
C2 0.0389(11) 0.0496(12) 0.0388(11) 0.0145(9) 0.0176(9) 0.0206(10)
C8 0.0333(10) 0.0473(12) 0.0362(10) 0.0070(9) 0.0149(9) 0.0112(9)
C10 0.0315(10) 0.0518(13) 0.0352(10) 0.0083(9) 0.0118(8) 0.0127(9)
C16 0.0332(11) 0.0523(13) 0.0475(12) 0.0233(10) 0.0156(10) 0.0110(10)
O9 0.0814(17) 0.0807(17) 0.143(3) -0.0290(16) 0.0629(18) -0.0004(14)
C7 0.0488(13) 0.0526(14) 0.0500(13) 0.0062(11) 0.0189(11) 0.0156(11)
C3 0.0363(11) 0.0671(16) 0.0381(11) 0.0118(11) 0.0152(9) 0.0182(11)
C11 0.0365(12) 0.0789(18) 0.0445(12) 0.0272(12) 0.0172(10) 0.0155(12)
C25 0.0337(11) 0.0679(16) 0.0556(14) 0.0189(12) 0.0201(11) 0.0146(11)
C1 0.0594(15) 0.0462(13) 0.0517(13) 0.0181(11) 0.0222(12) 0.0260(12)
C28 0.0416(12) 0.0647(15) 0.0401(12) 0.0180(11) 0.0177(10) 0.0191(11)
C26 0.0338(12) 0.0748(18) 0.0531(14) 0.0138(13) 0.0080(11) 0.0160(12)
C9 0.0612(15) 0.0487(13) 0.0451(13) 0.0056(10) 0.0191(11) 0.0248(12)
C22 0.0449(13) 0.0797(18) 0.0615(15) 0.0353(14) 0.0321(12) 0.0253(13)
O6 0.129(3) 0.199(4) 0.0644(16) 0.0429(19) 0.0553(18) 0.058(3)
C27 0.0449(13) 0.0758(18) 0.0415(12) 0.0169(12) 0.0128(11) 0.0218(13)
C19 0.0455(13) 0.0736(17) 0.0447(12) 0.0256(12) 0.0196(11) 0.0253(12)
O7 0.094(2) 0.119(2) 0.252(5) 0.103(3) 0.097(3) 0.074(2)
C15 0.0608(17) 0.0534(16) 0.080(2) 0.0314(14) 0.0290(15) 0.0211(13)
C5 0.0453(15) 0.080(2) 0.0541(16) -0.0026(15) 0.0099(13) -0.0031(14)
C4 0.0368(13) 0.087(2) 0.0526(15) 0.0070(14) 0.0103(11) 0.0149(14)
C21 0.0688(18) 0.103(2) 0.0683(18) 0.0489(17) 0.0483(16) 0.0414(17)
C12 0.070(2) 0.122(3) 0.073(2) 0.056(2) 0.0427(18) 0.024(2)
C17 0.0650(18) 0.102(2) 0.0675(18) 0.0339(17) 0.0261(15) 0.0587(18)
C20 0.0673(18) 0.105(2) 0.0491(14) 0.0405(16) 0.0318(14) 0.0421(18)
C6 0.0665(18) 0.0487(15) 0.0624(17) -0.0006(13) 0.0254(15) 0.0044(13)
C18 0.0719(19) 0.117(3) 0.0493(15) 0.0082(16) 0.0337(15) 0.0413(19)
O1 0.070(4) 0.109(5) 0.099(5) 0.061(4) -0.020(3) -0.018(3)
C13 0.086(3) 0.116(4) 0.114(3) 0.086(3) 0.046(2) 0.023(2)
O4 0.230(14) 0.48(3) 0.087(6) 0.140(10) 0.070(7) 0.265(17)
O3 0.051(3) 0.182(8) 0.174(7) 0.116(6) 0.038(3) 0.030(4)
C14 0.088(3) 0.065(2) 0.112(3) 0.053(2) 0.036(2) 0.0197(18)
O2 0.137(6) 0.142(7) 0.177(8) 0.020(6) 0.057(6) 0.072(6)
O3A 0.257(14) 0.227(13) 0.128(8) 0.020(8) 0.017(8) 0.202(13)
Cl1A 0.0478(14) 0.068(3) 0.068(2) 0.0338(19) 0.0277(15) 0.0212(14)
O1A 0.235(13) 0.190(13) 0.179(10) -0.016(9) 0.190(11) -0.014(10)
O4A 0.111(6) 0.124(6) 0.070(5) 0.007(4) 0.030(4) 0.016(5)
O2A 0.45(2) 0.058(5) 0.284(17) 0.010(7) 0.302(18) -0.018(8)
O8 0.070(4) 0.066(3) 0.086(4) 0.023(3) 0.033(3) 0.034(3)
N9 0.140(5) 0.096(4) 0.131(5) 0.026(4) 0.074(3) 0.044(4)
C1A 0.131(4) 0.082(4) 0.104(4) 0.019(3) 0.077(3) 0.034(3)
C1B 0.149(6) 0.114(8) 0.120(7) 0.033(6) 0.075(4) 0.050(6)
N8 0.102(5) 0.097(7) 0.084(6) 0.005(5) 0.021(4) 0.052(5)
C1C 0.099(5) 0.091(9) 0.079(7) 0.014(7) 0.029(5) 0.046(6)
C1D 0.098(6) 0.135(10) 0.121(9) 0.012(8) 0.020(5) 0.051(7)

loop_
_atom_type_symbol
_atom_type_description
_atom_type_scat_dispersion_real
_atom_type_scat_dispersion_imag
_atom_type_scat_source
C C 0.0033 0.0016 'International Tables Vol C Tables 4.2.6.8 and 6.1.1.4'
H H 0.0000 0.0000 'International Tables Vol C Tables 4.2.6.8 and 6.1.1.4'
Cl Cl 0.1484 0.1585 'International Tables Vol C Tables 4.2.6.8 and 6.1.1.4'
Cu Cu 0.3201 1.2651 'International Tables Vol C Tables 4.2.6.8 and 6.1.1.4'
N N 0.0061 0.0033 'International Tables Vol C Tables 4.2.6.8 and 6.1.1.4'
O O 0.0106 0.0060 'International Tables Vol C Tables 4.2.6.8 and 6.1.1.4'

loop_
_geom_angle_atom_site_label_1
_geom_angle_atom_site_label_2
_geom_angle_atom_site_label_3
_geom_angle
_geom_angle_site_symmetry_1
_geom_angle_site_symmetry_3
_geom_angle_publ_flag
N5 Cu1 N1 99.98(7) . . y
N5 Cu1 O8 87.51(15) . . y
N2 Cu1 N5 176.84(7) . . y
N2 Cu1 N4 96.48(7) . . y
N2 Cu1 N1 78.80(7) . . y
N2 Cu1 O8 93.75(15) . . y
N3 Cu1 N5 94.22(7) . . y
N3 Cu1 N2 88.46(7) . . y
N3 Cu1 N4 175.01(7) . . y
N3 Cu1 N1 80.07(7) . . y
N3 Cu1 O8 98.84(16) . . y
N4 Cu1 N5 80.87(7) . . y
N4 Cu1 N1 101.55(7) . . y
N4 Cu1 O8 80.17(16) . . y
N1 Cu1 O8 172.47(15) . . y
O9 Cl2 O5 108.83(16) . . ?
O6 Cl2 O5 110.00(19) . . ?
O6 Cl2 O9 107.2(2) . . ?
O7 Cl2 O5 111.90(17) . . ?
O7 Cl2 O9 108.8(2) . . ?
O7 Cl2 O6 110.0(2) . . ?
O4 Cl1 O1 115.5(10) . . ?
O4 Cl1 O2 99.6(8) . . ?
O3 Cl1 O1 107.7(6) . . ?
O3 Cl1 O4 111.3(9) . . ?
O3 Cl1 O2 112.8(8) . . ?
O2 Cl1 O1 110.0(8) . . ?
C24 N5 Cu1 114.67(14) . . ?
C24 N5 C28 118.90(19) . . ?
C28 N5 Cu1 126.43(15) . . ?
C2 N2 Cu1 116.77(15) . . ?
C2 N2 C8 106.44(18) . . ?
C8 N2 Cu1 135.93(15) . . ?
C10 N3 Cu1 116.36(15) . . ?
C10 N3 C16 106.86(19) . . ?
C16 N3 Cu1 136.54(17) . . ?
C23 N4 Cu1 114.61(14) . . ?
C19 N4 Cu1 126.74(16) . . ?
C19 N4 C23 118.6(2) . . ?
Cu1 N1 H1 110.0 . . ?
C1 N1 Cu1 105.60(14) . . ?
C1 N1 H1 110.0 . . ?
C9 N1 Cu1 105.48(14) . . ?
C9 N1 H1 110.0 . . ?
C9 N1 C1 115.5(2) . . ?
C2 N6 C3 107.04(19) . . ?
C2 N6 C17 127.0(2) . . ?
C3 N6 C17 125.9(2) . . ?
C10 N7 C11 106.8(2) . . ?
C10 N7 C18 127.4(3) . . ?
C11 N7 C18 125.8(2) . . ?
N4 C23 C24 114.78(18) . . ?
N4 C23 C22 121.6(2) . . ?
C22 C23 C24 123.6(2) . . ?
N5 C24 C23 115.00(18) . . ?
N5 C24 C25 121.3(2) . . ?
C25 C24 C23 123.7(2) . . ?
N2 C2 N6 112.2(2) . . ?
N2 C2 C1 122.3(2) . . ?
N6 C2 C1 125.5(2) . . ?
N2 C8 C3 107.8(2) . . ?
C7 C8 N2 131.2(2) . . ?
C7 C8 C3 120.9(2) . . ?
N3 C10 N7 112.2(2) . . ?
N3 C10 C9 123.0(2) . . ?
N7 C10 C9 124.9(2) . . ?
C11 C16 N3 107.0(2) . . ?
C15 C16 N3 130.9(2) . . ?
C15 C16 C11 122.1(2) . . ?
C8 C7 H7 121.5 . . ?
C6 C7 C8 116.9(3) . . ?
C6 C7 H7 121.5 . . ?
N6 C3 C8 106.5(2) . . ?
N6 C3 C4 131.7(3) . . ?
C4 C3 C8 121.7(3) . . ?
N7 C11 C16 107.2(2) . . ?
N7 C11 C12 132.0(3) . . ?
C16 C11 C12 120.8(3) . . ?
C24 C25 H25 120.3 . . ?
C26 C25 C24 119.3(2) . . ?
C26 C25 H25 120.3 . . ?
N1 C1 C2 110.06(19) . . ?
N1 C1 H1A 109.6 . . ?
N1 C1 H1B 109.6 . . ?
C2 C1 H1A 109.6 . . ?
C2 C1 H1B 109.6 . . ?
H1A C1 H1B 108.2 . . ?
N5 C28 H28 118.8 . . ?
N5 C28 C27 122.4(2) . . ?
C27 C28 H28 118.8 . . ?
C25 C26 H26 120.2 . . ?
C27 C26 C25 119.6(2) . . ?
C27 C26 H26 120.2 . . ?
N1 C9 C10 111.89(19) . . ?
N1 C9 H9A 109.2 . . ?
N1 C9 H9B 109.2 . . ?
C10 C9 H9A 109.2 . . ?
C10 C9 H9B 109.2 . . ?
H9A C9 H9B 107.9 . . ?
C23 C22 H22 120.6 . . ?
C23 C22 C21 118.7(2) . . ?
C21 C22 H22 120.6 . . ?
C28 C27 H27 120.8 . . ?
C26 C27 C28 118.5(2) . . ?
C26 C27 H27 120.8 . . ?
N4 C19 H19 118.8 . . ?
N4 C19 C20 122.3(2) . . ?
C20 C19 H19 118.8 . . ?
C16 C15 H15 121.9 . . ?
C16 C15 C14 116.3(3) . . ?
C14 C15 H15 121.9 . . ?
C4 C5 H5 118.8 . . ?
C4 C5 C6 122.4(3) . . ?
C6 C5 H5 118.8 . . ?
C3 C4 H4 121.6 . . ?
C5 C4 C3 116.8(3) . . ?
C5 C4 H4 121.6 . . ?
C22 C21 H21 120.3 . . ?
C20 C21 C22 119.3(2) . . ?
C20 C21 H21 120.3 . . ?
C11 C12 H12 121.5 . . ?
C13 C12 C11 116.9(4) . . ?
C13 C12 H12 121.5 . . ?
N6 C17 H17A 109.5 . . ?
N6 C17 H17B 109.5 . . ?
N6 C17 H17C 109.5 . . ?
H17A C17 H17B 109.5 . . ?
H17A C17 H17C 109.5 . . ?
H17B C17 H17C 109.5 . . ?
C19 C20 H20 120.3 . . ?
C21 C20 C19 119.4(3) . . ?
C21 C20 H20 120.3 . . ?
C7 C6 C5 121.3(3) . . ?
C7 C6 H6 119.3 . . ?
C5 C6 H6 119.3 . . ?
N7 C18 H18A 109.5 . . ?
N7 C18 H18B 109.5 . . ?
N7 C18 H18C 109.5 . . ?
H18A C18 H18B 109.5 . . ?
H18A C18 H18C 109.5 . . ?
H18B C18 H18C 109.5 . . ?
C12 C13 H13 118.9 . . ?
C12 C13 C14 122.3(3) . . ?
C14 C13 H13 118.9 . . ?
C15 C14 H14 119.2 . . ?
C13 C14 C15 121.6(4) . . ?
C13 C14 H14 119.2 . . ?
O3A Cl1A O1A 111.7(11) . . ?
O3A Cl1A O4A 96.5(9) . . ?
O3A Cl1A O2A 110.0(12) . . ?
O4A Cl1A O1A 110.2(9) . . ?
O2A Cl1A O1A 116.2(9) . . ?
O2A Cl1A O4A 110.6(11) . . ?
Cu1 O8 H8A 109.4 . . ?
Cu1 O8 H8B 109.7 . . ?
H8A O8 H8B 104.5 . . ?
N9 C1A C1B 179.2(13) . . ?
C1A C1B H1BA 109.5 . . ?
C1A C1B H1BB 109.5 . . ?
C1A C1B H1BC 109.5 . . ?
H1BA C1B H1BB 109.5 . . ?
H1BA C1B H1BC 109.5 . . ?
H1BB C1B H1BC 109.5 . . ?
N8 C1C C1D 176(2) . . ?
C1C C1D H1DA 109.5 . . ?
C1C C1D H1DB 109.5 . . ?
C1C C1D H1DC 109.5 . . ?
H1DA C1D H1DB 109.5 . . ?
H1DA C1D H1DC 109.5 . . ?
H1DB C1D H1DC 109.5 . . ?

loop_
_geom_bond_atom_site_label_1
_geom_bond_atom_site_label_2
_geom_bond_distance
_geom_bond_site_symmetry_2
_geom_bond_publ_flag
Cu1 N5 2.0107(18) . y
Cu1 N2 2.0032(17) . y
Cu1 N3 1.9922(18) . y
Cu1 N4 2.0091(18) . y
Cu1 N1 2.332(2) . y
Cu1 O8 2.596(6) . y
Cl2 O5 1.422(2) . ?
Cl2 O9 1.408(3) . ?
Cl2 O6 1.397(3) . ?
Cl2 O7 1.390(3) . ?
Cl1 O1 1.389(9) . ?
Cl1 O4 1.376(9) . ?
Cl1 O3 1.339(8) . ?
Cl1 O2 1.381(10) . ?
N5 C24 1.343(3) . ?
N5 C28 1.343(3) . ?
N2 C2 1.322(3) . ?
N2 C8 1.391(3) . ?
N3 C10 1.311(3) . ?
N3 C16 1.396(3) . ?
N4 C23 1.348(3) . ?
N4 C19 1.339(3) . ?
N1 H1 0.9800 . ?
N1 C1 1.469(3) . ?
N1 C9 1.456(3) . ?
N6 C2 1.347(3) . ?
N6 C3 1.381(3) . ?
N6 C17 1.465(3) . ?
N7 C10 1.349(3) . ?
N7 C11 1.373(4) . ?
N7 C18 1.466(4) . ?
C23 C24 1.474(3) . ?
C23 C22 1.380(3) . ?
C24 C25 1.380(3) . ?
C2 C1 1.489(3) . ?
C8 C7 1.387(4) . ?
C8 C3 1.397(3) . ?
C10 C9 1.500(4) . ?
C16 C11 1.394(4) . ?
C16 C15 1.381(4) . ?
C7 H7 0.9300 . ?
C7 C6 1.383(4) . ?
C3 C4 1.387(4) . ?
C11 C12 1.395(4) . ?
C25 H25 0.9300 . ?
C25 C26 1.376(4) . ?
C1 H1A 0.9700 . ?
C1 H1B 0.9700 . ?
C28 H28 0.9300 . ?
C28 C27 1.377(3) . ?
C26 H26 0.9300 . ?
C26 C27 1.373(4) . ?
C9 H9A 0.9700 . ?
C9 H9B 0.9700 . ?
C22 H22 0.9300 . ?
C22 C21 1.385(4) . ?
C27 H27 0.9300 . ?
C19 H19 0.9300 . ?
C19 C20 1.367(4) . ?
C15 H15 0.9300 . ?
C15 C14 1.389(4) . ?
C5 H5 0.9300 . ?
C5 C4 1.361(5) . ?
C5 C6 1.391(5) . ?
C4 H4 0.9300 . ?
C21 H21 0.9300 . ?
C21 C20 1.363(4) . ?
C12 H12 0.9300 . ?
C12 C13 1.365(7) . ?
C17 H17A 0.9600 . ?
C17 H17B 0.9600 . ?
C17 H17C 0.9600 . ?
C20 H20 0.9300 . ?
C6 H6 0.9300 . ?
C18 H18A 0.9600 . ?
C18 H18B 0.9600 . ?
C18 H18C 0.9600 . ?
C13 H13 0.9300 . ?
C13 C14 1.384(7) . ?
C14 H14 0.9300 . ?
O3A Cl1A 1.316(10) . ?
Cl1A O1A 1.368(9) . ?
Cl1A O4A 1.341(9) . ?
Cl1A O2A 1.330(11) . ?
O8 H8A 0.8501 . ?
O8 H8B 0.8501 . ?
N9 C1A 1.122(7) . ?
C1A C1B 1.445(8) . ?
C1B H1BA 0.9600 . ?
C1B H1BB 0.9600 . ?
C1B H1BC 0.9600 . ?
N8 C1C 1.137(8) . ?
C1C C1D 1.424(8) . ?
C1D H1DA 0.9600 . ?
C1D H1DB 0.9600 . ?
C1D H1DC 0.9600 . ?

loop_
_geom_torsion_atom_site_label_1
_geom_torsion_atom_site_label_2
_geom_torsion_atom_site_label_3
_geom_torsion_atom_site_label_4
_geom_torsion
_geom_torsion_site_symmetry_1
_geom_torsion_site_symmetry_2
_geom_torsion_site_symmetry_3
_geom_torsion_site_symmetry_4
_geom_torsion_publ_flag
Cu1 N5 C24 C23 1.0(2) . . . . ?
Cu1 N5 C24 C25 -178.47(19) . . . . ?
Cu1 N5 C28 C27 179.0(2) . . . . ?
Cu1 N2 C2 N6 -172.52(15) . . . . ?
Cu1 N2 C2 C1 6.4(3) . . . . ?
Cu1 N2 C8 C7 -7.5(4) . . . . ?
Cu1 N2 C8 C3 169.98(17) . . . . ?
Cu1 N3 C10 N7 176.12(14) . . . . ?
Cu1 N3 C10 C9 -5.2(3) . . . . ?
Cu1 N3 C16 C11 -174.90(16) . . . . ?
Cu1 N3 C16 C15 3.7(4) . . . . ?
Cu1 N4 C23 C24 3.2(2) . . . . ?
Cu1 N4 C23 C22 -176.7(2) . . . . ?
Cu1 N4 C19 C20 176.9(2) . . . . ?
Cu1 N1 C1 C2 25.9(2) . . . . ?
Cu1 N1 C9 C10 -18.5(2) . . . . ?
N5 C24 C25 C26 -0.8(4) . . . . ?
N5 C28 C27 C26 -0.3(4) . . . . ?
N2 C2 C1 N1 -24.3(3) . . . . ?
N2 C8 C7 C6 177.4(2) . . . . ?
N2 C8 C3 N6 -1.0(3) . . . . ?
N2 C8 C3 C4 -178.3(2) . . . . ?
N3 C10 C9 N1 18.0(3) . . . . ?
N3 C16 C11 N7 0.9(3) . . . . ?
N3 C16 C11 C12 178.8(2) . . . . ?
N3 C16 C15 C14 -177.6(3) . . . . ?
N4 C23 C24 N5 -2.8(3) . . . . ?
N4 C23 C24 C25 176.7(2) . . . . ?
N4 C23 C22 C21 -1.1(4) . . . . ?
N4 C19 C20 C21 0.1(5) . . . . ?
N6 C2 C1 N1 154.5(2) . . . . ?
N6 C3 C4 C5 -175.9(3) . . . . ?
N7 C10 C9 N1 -163.6(2) . . . . ?
N7 C11 C12 C13 176.2(3) . . . . ?
C23 N4 C19 C20 -0.1(4) . . . . ?
C23 C24 C25 C26 179.8(2) . . . . ?
C23 C22 C21 C20 1.0(5) . . . . ?
C24 N5 C28 C27 -0.8(4) . . . . ?
C24 C23 C22 C21 179.0(3) . . . . ?
C24 C25 C26 C27 -0.4(4) . . . . ?
C2 N2 C8 C7 -176.0(2) . . . . ?
C2 N2 C8 C3 1.5(2) . . . . ?
C2 N6 C3 C8 0.1(3) . . . . ?
C2 N6 C3 C4 177.0(3) . . . . ?
C8 N2 C2 N6 -1.5(3) . . . . ?
C8 N2 C2 C1 177.4(2) . . . . ?
C8 C7 C6 C5 0.0(4) . . . . ?
C8 C3 C4 C5 0.5(4) . . . . ?
C10 N3 C16 C11 -1.0(2) . . . . ?
C10 N3 C16 C15 177.6(3) . . . . ?
C10 N7 C11 C16 -0.4(3) . . . . ?
C10 N7 C11 C12 -178.0(3) . . . . ?
C16 N3 C10 N7 0.8(2) . . . . ?
C16 N3 C10 C9 179.5(2) . . . . ?
C16 C11 C12 C13 -1.2(5) . . . . ?
C16 C15 C14 C13 -0.6(5) . . . . ?
C7 C8 C3 N6 176.8(2) . . . . ?
C7 C8 C3 C4 -0.5(4) . . . . ?
C3 N6 C2 N2 0.9(3) . . . . ?
C3 N6 C2 C1 -178.0(2) . . . . ?
C3 C8 C7 C6 0.2(4) . . . . ?
C11 N7 C10 N3 -0.3(3) . . . . ?
C11 N7 C10 C9 -178.9(2) . . . . ?
C11 C16 C15 C14 0.8(4) . . . . ?
C11 C12 C13 C14 1.4(6) . . . . ?
C25 C26 C27 C28 0.9(5) . . . . ?
C1 N1 C9 C10 97.7(2) . . . . ?
C28 N5 C24 C23 -179.2(2) . . . . ?
C28 N5 C24 C25 1.4(3) . . . . ?
C9 N1 C1 C2 -90.2(2) . . . . ?
C22 C23 C24 N5 177.1(2) . . . . ?
C22 C23 C24 C25 -3.5(4) . . . . ?
C22 C21 C20 C19 -0.5(5) . . . . ?
C19 N4 C23 C24 -179.5(2) . . . . ?
C19 N4 C23 C22 0.7(4) . . . . ?
C15 C16 C11 N7 -177.9(2) . . . . ?
C15 C16 C11 C12 0.0(4) . . . . ?
C4 C5 C6 C7 0.1(5) . . . . ?
C12 C13 C14 C15 -0.6(6) . . . . ?
C17 N6 C2 N2 -176.4(2) . . . . ?
C17 N6 C2 C1 4.7(4) . . . . ?
C17 N6 C3 C8 177.4(2) . . . . ?
C17 N6 C3 C4 -5.7(4) . . . . ?
C6 C5 C4 C3 -0.3(5) . . . . ?
C18 N7 C10 N3 179.6(2) . . . . ?
C18 N7 C10 C9 1.0(4) . . . . ?
C18 N7 C11 C16 179.7(2) . . . . ?
C18 N7 C11 C12 2.1(5) . . . . ?
